data_7057399
loop_
_publ_author_name
'Chu, Xiao-Ya'
'Wang, Wen-Min'
'Nie, Yao-Yao'
'Cui, Jian-Zhong'
'Gao, Hong-Ling'

_publ_section_title
;
 Regulating the luminescent and magnetic properties of rare-earth
 complexes with \b-diketonate coligands
;
_journal_issue 14
_journal_name_full 'New Journal of Chemistry'
_journal_page_first 11417
_journal_paper_doi 10.1039/C8NJ01355A
_journal_volume 42
_journal_year 2018
_chemical_formula_moiety 'C52 H48 N6 O12 Yb2'
_chemical_formula_sum 'C52 H48 N6 O12 Yb2'
_chemical_formula_weight 1295.04
_space_group_crystal_system triclinic
_space_group_IT_number 2
_space_group_name_Hall '-P 1'
_space_group_name_H-M_alt 'P -1'
_symmetry_space_group_name_Hall '-P 1'
_symmetry_space_group_name_H-M 'P -1'
_atom_sites_solution_hydrogens geom
_atom_sites_solution_primary direct
_audit_creation_date 2018-04-24
_audit_creation_method
;
Olex2 1.2
(compiled 2018.04.18 svn.r3501 for OlexSys, GUI svn.r5488)
;
_audit_update_record
;
2018-04-30 deposited with the CCDC.
2018-05-08 downloaded from the CCDC.
;
_cell_angle_alpha 107.180(4)
_cell_angle_beta 99.480(2)
_cell_angle_gamma 100.345(4)
_cell_formula_units_Z 1
_cell_length_a 8.9225(17)
_cell_length_b 12.199(3)
_cell_length_c 12.327(3)
_cell_measurement_reflns_used 3913
_cell_measurement_temperature 113(2)
_cell_measurement_theta_max 27.5
_cell_measurement_theta_min 3.1
_cell_volume 1226.7(5)
_computing_cell_refinement 'CrystalClear-SM Expert 2.1 b42'
_computing_data_collection 'CrystalClear-SM Expert 2.1 b42 (Rigaku, 2015)'
_computing_data_reduction 'CrystalClear-SM Expert 2.1 b42'
_computing_molecular_graphics 'Olex2 (Dolomanov et al., 2009)'
_computing_publication_material 'Olex2 (Dolomanov et al., 2009)'
_computing_structure_refinement 'ShelXL (Sheldrick, 2015)'
_computing_structure_solution 'ShelXS (Sheldrick, 2008)'
_diffrn_ambient_temperature 113.15
_diffrn_detector_area_resol_mean 5.814
_diffrn_measured_fraction_theta_full 0.991
_diffrn_measured_fraction_theta_max 0.982
_diffrn_measurement_device_type 'Bruker P4'
_diffrn_measurement_method '\w scans'
_diffrn_radiation_monochromator graphite
_diffrn_radiation_type MoK\a
_diffrn_radiation_wavelength 0.71073
_diffrn_reflns_av_R_equivalents 0.0229
_diffrn_reflns_av_unetI/netI 0.0211
_diffrn_reflns_Laue_measured_fraction_full 0.991
_diffrn_reflns_Laue_measured_fraction_max 0.982
_diffrn_reflns_limit_h_max 11
_diffrn_reflns_limit_h_min -11
_diffrn_reflns_limit_k_max 15
_diffrn_reflns_limit_k_min -15
_diffrn_reflns_limit_l_max 16
_diffrn_reflns_limit_l_min -16
_diffrn_reflns_number 15805
_diffrn_reflns_point_group_measured_fraction_full 0.991
_diffrn_reflns_point_group_measured_fraction_max 0.982
_diffrn_reflns_theta_full 25.242
_diffrn_reflns_theta_max 27.516
_diffrn_reflns_theta_min 3.136
_exptl_absorpt_coefficient_mu 3.859
_exptl_absorpt_correction_T_max 0.6546
_exptl_absorpt_correction_T_min 0.5125
_exptl_absorpt_correction_type multi-scan
_exptl_absorpt_process_details 'REQAB (Rigaku, 1998)'
_exptl_crystal_colour Colorless
_exptl_crystal_density_diffrn 1.753
_exptl_crystal_density_method "'not measured'"
_exptl_crystal_description Prism
_exptl_crystal_F_000 638
_exptl_crystal_size_max 0.2
_exptl_crystal_size_mid 0.18
_exptl_crystal_size_min 0.12
_refine_diff_density_max 0.883
_refine_diff_density_min -0.743
_refine_diff_density_rms 0.087
_refine_ls_extinction_method none
_refine_ls_goodness_of_fit_ref 1.083
_refine_ls_hydrogen_treatment constr
_refine_ls_matrix_type full
_refine_ls_number_parameters 328
_refine_ls_number_reflns 5542
_refine_ls_number_restraints 0
_refine_ls_restrained_S_all 1.083
_refine_ls_R_factor_all 0.0238
_refine_ls_R_factor_gt 0.0200
_refine_ls_shift/su_max 0.001
_refine_ls_shift/su_mean 0.000
_refine_ls_structure_factor_coef Fsqd
_refine_ls_weighting_details 'w=1/[\s^2^(Fo^2^)+(0.0180P)^2^+1.6120P] where P=(Fo^2^+2Fc^2^)/3'
_refine_ls_weighting_scheme calc
_refine_ls_wR_factor_gt 0.0449
_refine_ls_wR_factor_ref 0.0462
_reflns_Friedel_coverage 0.000
_reflns_number_gt 5144
_reflns_number_total 5542
_reflns_threshold_expression 'I > 2\s(I)'
_cod_data_source_file c8nj01355a2.cif
_cod_data_source_block 8
_cod_depositor_comments 'Adding full bibliography for 7057395--7057405.cif.'
_cod_database_code 7057399
_shelx_shelxl_version_number 2017/1
_shelx_space_group_comment
;
The symmetry employed for this shelxl refinement is uniquely defined
by the following loop, which should always be used as a source of
symmetry information in preference to the above space-group names.
They are only intended as comments.
;
_shelx_estimated_absorpt_t_max 0.655
_shelx_estimated_absorpt_t_min 0.512
_olex2_refinement_description
;
1. Fixed Uiso
 At 1.2 times of:
  All C(H) groups, H6 of O6
 At 1.5 times of:
  All C(H,H,H) groups, H3 of O3
2.a Aromatic/amide H refined with riding coordinates:
 O6(H6), C2(H2), C3(H3A), C4(H4), C5(H5), C7(H7), C11(H11), C12(H12), C13(H13),
  C14(H14), C15(H15), C18(H18), C21(H21), C22(H22), C23(H23), C24(H24), C25(H25)
2.b Idealised Me refined as rotating group:
 C10(H10A,H10B,H10C), C26(H26A,H26B,H26C)
2.c Idealised tetrahedral OH refined as rotating group:
 O3(H3)
;
_olex2_submission_special_instructions 'No special instructions were received'

loop_
_space_group_symop_operation_xyz
'x, y, z'
'-x, -y, -z'

loop_
_atom_site_label
_atom_site_type_symbol
_atom_site_fract_x
_atom_site_fract_y
_atom_site_fract_z
_atom_site_U_iso_or_equiv
_atom_site_adp_type
_atom_site_occupancy
_atom_site_site_symmetry_order
_atom_site_calc_flag
_atom_site_refinement_flags_posn
Yb1 Yb 0.48694(2) 0.15246(2) 0.09593(2) 0.01827(4) Uani 1 1 d .
O1 O 0.4126(2) 0.25276(17) 0.24698(16) 0.0248(4) Uani 1 1 d .
O2 O 0.3539(2) -0.02529(16) -0.04875(15) 0.0201(4) Uani 1 1 d .
O3 O 0.2596(3) -0.26521(19) -0.35711(17) 0.0353(5) Uani 1 1 d .
H3 H 0.329886 -0.302613 -0.355812 0.053 Uiso 1 1 calc GR
O4 O 0.6240(2) 0.34052(16) 0.13854(16) 0.0273(4) Uani 1 1 d .
O5 O 0.5094(2) 0.18104(16) -0.07631(15) 0.0232(4) Uani 1 1 d .
O6 O 0.4193(2) 0.01770(16) 0.19548(15) 0.0216(4) Uani 1 1 d .
H6 H 0.496957 -0.019370 0.220261 0.026 Uiso 1 1 calc R
N1 N 0.2160(3) 0.13819(19) 0.01976(18) 0.0216(4) Uani 1 1 d .
N2 N 0.1459(3) 0.0549(2) -0.09326(19) 0.0231(5) Uani 1 1 d .
N3 N 0.2822(3) -0.1802(2) -0.24838(18) 0.0237(5) Uani 1 1 d .
C1 C 0.3023(3) 0.3086(2) 0.2660(2) 0.0224(5) Uani 1 1 d .
C2 C 0.3138(3) 0.3879(2) 0.3788(2) 0.0270(6) Uani 1 1 d .
H2 H 0.402417 0.399918 0.439283 0.032 Uiso 1 1 calc R
C3 C 0.2004(4) 0.4482(3) 0.4032(3) 0.0322(6) Uani 1 1 d .
H3A H 0.211647 0.500288 0.480107 0.039 Uiso 1 1 calc R
C4 C 0.0691(4) 0.4338(3) 0.3168(3) 0.0360(7) Uani 1 1 d .
H4 H -0.007208 0.477622 0.333292 0.043 Uiso 1 1 calc R
C5 C 0.0524(4) 0.3547(3) 0.2069(3) 0.0323(6) Uani 1 1 d .
H5 H -0.038072 0.343363 0.148137 0.039 Uiso 1 1 calc R
C6 C 0.1647(3) 0.2901(2) 0.1786(2) 0.0239(5) Uani 1 1 d .
C7 C 0.1260(3) 0.2022(2) 0.0631(2) 0.0245(5) Uani 1 1 d .
H7 H 0.025643 0.190701 0.015199 0.029 Uiso 1 1 calc R
C8 C 0.2287(3) -0.0220(2) -0.1190(2) 0.0199(5) Uani 1 1 d .
C9 C 0.1859(3) -0.1137(2) -0.2379(2) 0.0212(5) Uani 1 1 d .
C10 C 0.0533(3) -0.1198(3) -0.3317(2) 0.0297(6) Uani 1 1 d .
H10A H 0.087447 -0.131103 -0.405039 0.045 Uiso 1 1 calc GR
H10B H 0.018864 -0.046016 -0.310388 0.045 Uiso 1 1 calc GR
H10C H -0.033687 -0.186334 -0.341626 0.045 Uiso 1 1 calc GR
C11 C 0.7398(4) 0.5736(3) 0.2787(3) 0.0311(6) Uani 1 1 d .
H11 H 0.668412 0.525938 0.305532 0.037 Uiso 1 1 calc R
C12 C 0.8311(4) 0.6819(3) 0.3553(3) 0.0391(8) Uani 1 1 d .
H12 H 0.822530 0.708101 0.434136 0.047 Uiso 1 1 calc R
C13 C 0.9340(5) 0.7510(3) 0.3167(3) 0.0480(9) Uani 1 1 d .
H13 H 0.997835 0.824684 0.369340 0.058 Uiso 1 1 calc R
C14 C 0.9451(5) 0.7140(3) 0.2016(3) 0.0563(11) Uani 1 1 d .
H14 H 1.015810 0.762603 0.175254 0.068 Uiso 1 1 calc R
C15 C 0.8534(4) 0.6060(3) 0.1244(3) 0.0440(9) Uani 1 1 d .
H15 H 0.860300 0.581254 0.045090 0.053 Uiso 1 1 calc R
C16 C 0.7515(3) 0.5341(2) 0.1632(2) 0.0265(6) Uani 1 1 d .
C17 C 0.6599(3) 0.4132(2) 0.0865(2) 0.0229(5) Uani 1 1 d .
C18 C 0.6221(3) 0.3838(2) -0.0358(2) 0.0253(6) Uani 1 1 d .
H18 H 0.644311 0.444885 -0.068152 0.030 Uiso 1 1 calc R
C19 C 0.5537(3) 0.2692(2) -0.1110(2) 0.0241(5) Uani 1 1 d .
C20 C 0.5320(3) 0.2402(2) -0.2393(2) 0.0249(6) Uani 1 1 d .
C21 C 0.6343(4) 0.3021(3) -0.2874(3) 0.0366(7) Uani 1 1 d .
H21 H 0.715002 0.368684 -0.238007 0.044 Uiso 1 1 calc R
C22 C 0.6177(5) 0.2660(3) -0.4073(3) 0.0473(9) Uani 1 1 d .
H22 H 0.688711 0.307585 -0.439505 0.057 Uiso 1 1 calc R
C23 C 0.4997(5) 0.1707(3) -0.4805(3) 0.0434(8) Uani 1 1 d .
H23 H 0.489703 0.146529 -0.562542 0.052 Uiso 1 1 calc R
C24 C 0.3957(4) 0.1105(3) -0.4335(3) 0.0357(7) Uani 1 1 d .
H24 H 0.313054 0.045664 -0.483513 0.043 Uiso 1 1 calc R
C25 C 0.4121(3) 0.1446(3) -0.3135(2) 0.0279(6) Uani 1 1 d .
H25 H 0.341037 0.102422 -0.281777 0.034 Uiso 1 1 calc R
C26 C 0.2697(3) -0.0110(3) 0.2203(3) 0.0357(7) Uani 1 1 d .
H26A H 0.243067 0.061805 0.262730 0.054 Uiso 1 1 calc GR
H26B H 0.272363 -0.062286 0.268203 0.054 Uiso 1 1 calc GR
H26C H 0.190631 -0.052153 0.147024 0.054 Uiso 1 1 calc GR

loop_
_atom_site_aniso_label
_atom_site_aniso_U_11
_atom_site_aniso_U_22
_atom_site_aniso_U_33
_atom_site_aniso_U_23
_atom_site_aniso_U_13
_atom_site_aniso_U_12
Yb1 0.01896(6) 0.01811(6) 0.01299(5) 0.00261(4) 0.00292(4) -0.00211(4)
O1 0.0269(10) 0.0271(10) 0.0164(9) 0.0031(7) 0.0047(7) 0.0041(8)
O2 0.0187(8) 0.0220(9) 0.0144(8) 0.0039(7) 0.0007(7) -0.0017(7)
O3 0.0474(13) 0.0326(12) 0.0163(9) -0.0020(8) 0.0032(9) 0.0066(10)
O4 0.0350(11) 0.0206(10) 0.0202(9) 0.0063(8) 0.0029(8) -0.0043(8)
O5 0.0282(10) 0.0207(9) 0.0173(9) 0.0052(7) 0.0068(7) -0.0018(8)
O6 0.0216(9) 0.0223(9) 0.0188(9) 0.0075(7) 0.0059(7) -0.0017(7)
N1 0.0226(11) 0.0222(11) 0.0155(10) 0.0048(9) 0.0028(8) -0.0014(9)
N2 0.0214(11) 0.0267(12) 0.0156(10) 0.0059(9) 0.0002(8) -0.0020(9)
N3 0.0306(12) 0.0209(11) 0.0116(10) 0.0005(8) 0.0039(9) -0.0039(9)
C1 0.0266(13) 0.0188(13) 0.0214(12) 0.0078(10) 0.0088(10) 0.0000(10)
C2 0.0319(15) 0.0210(13) 0.0229(13) 0.0034(11) 0.0063(11) 0.0006(11)
C3 0.0417(17) 0.0224(14) 0.0287(15) 0.0022(12) 0.0133(13) 0.0047(12)
C4 0.0399(17) 0.0295(16) 0.0398(17) 0.0074(13) 0.0158(14) 0.0122(13)
C5 0.0306(15) 0.0307(16) 0.0345(16) 0.0099(13) 0.0066(13) 0.0076(12)
C6 0.0259(13) 0.0219(13) 0.0242(13) 0.0092(11) 0.0083(11) 0.0018(11)
C7 0.0215(13) 0.0284(14) 0.0220(13) 0.0103(11) 0.0029(10) 0.0006(11)
C8 0.0177(12) 0.0228(13) 0.0153(11) 0.0066(10) 0.0030(9) -0.0043(10)
C9 0.0217(12) 0.0214(13) 0.0157(11) 0.0065(10) 0.0020(10) -0.0048(10)
C10 0.0288(14) 0.0330(16) 0.0174(13) 0.0052(11) -0.0050(11) -0.0020(12)
C11 0.0359(16) 0.0225(14) 0.0284(15) 0.0054(12) 0.0005(12) 0.0029(12)
C12 0.054(2) 0.0258(15) 0.0278(15) 0.0041(12) -0.0039(14) 0.0073(14)
C13 0.067(2) 0.0208(15) 0.0354(18) 0.0043(13) -0.0129(17) -0.0092(15)
C14 0.071(3) 0.037(2) 0.0394(19) 0.0172(16) -0.0069(18) -0.0274(18)
C15 0.057(2) 0.0344(17) 0.0285(16) 0.0127(14) -0.0006(15) -0.0131(15)
C16 0.0335(15) 0.0169(13) 0.0239(13) 0.0074(11) -0.0017(11) -0.0001(11)
C17 0.0241(13) 0.0193(13) 0.0222(13) 0.0065(10) 0.0015(10) 0.0021(10)
C18 0.0304(14) 0.0214(13) 0.0225(13) 0.0090(11) 0.0029(11) 0.0020(11)
C19 0.0251(13) 0.0256(14) 0.0206(13) 0.0084(11) 0.0055(10) 0.0026(11)
C20 0.0313(14) 0.0224(13) 0.0201(13) 0.0070(11) 0.0074(11) 0.0037(11)
C21 0.0509(19) 0.0261(15) 0.0263(15) 0.0077(12) 0.0102(14) -0.0062(14)
C22 0.071(3) 0.0381(19) 0.0269(16) 0.0108(14) 0.0185(16) -0.0073(17)
C23 0.071(2) 0.0365(18) 0.0201(14) 0.0090(13) 0.0122(15) 0.0042(17)
C24 0.0470(18) 0.0312(16) 0.0212(14) 0.0057(12) 0.0030(13) 0.0000(14)
C25 0.0318(15) 0.0278(15) 0.0212(13) 0.0082(11) 0.0046(11) 0.0012(12)
C26 0.0262(15) 0.0377(17) 0.0452(18) 0.0192(15) 0.0140(13) -0.0019(13)

loop_
_atom_type_symbol
_atom_type_description
_atom_type_scat_dispersion_real
_atom_type_scat_dispersion_imag
_atom_type_scat_source
C C 0.0033 0.0016 'International Tables Vol C Tables 4.2.6.8 and 6.1.1.4'
H H 0.0000 0.0000 'International Tables Vol C Tables 4.2.6.8 and 6.1.1.4'
N N 0.0061 0.0033 'International Tables Vol C Tables 4.2.6.8 and 6.1.1.4'
O O 0.0106 0.0060 'International Tables Vol C Tables 4.2.6.8 and 6.1.1.4'
Yb Yb -0.3850 5.5486 'International Tables Vol C Tables 4.2.6.8 and 6.1.1.4'

loop_
_geom_angle_atom_site_label_1
_geom_angle_atom_site_label_2
_geom_angle_atom_site_label_3
_geom_angle
_geom_angle_site_symmetry_1
_geom_angle_site_symmetry_3
O1 Yb1 Yb1 147.02(5) . 2_655
O1 Yb1 O2 140.21(7) . 2_655
O1 Yb1 O2 128.89(7) . .
O1 Yb1 O4 75.79(7) . .
O1 Yb1 O5 132.70(7) . .
O1 Yb1 O6 74.45(7) . .
O1 Yb1 N1 76.45(7) . .
O1 Yb1 N3 80.91(7) . 2_655
O1 Yb1 C8 118.14(7) . .
O2 Yb1 Yb1 33.87(4) 2_655 2_655
O2 Yb1 Yb1 33.54(5) . 2_655
O2 Yb1 O2 67.41(7) 2_655 .
O2 Yb1 O6 74.33(6) . .
O2 Yb1 O6 77.70(6) 2_655 .
O2 Yb1 N1 64.96(7) . .
O2 Yb1 N1 132.33(7) 2_655 .
O2 Yb1 N3 63.95(7) 2_655 2_655
O2 Yb1 N3 125.56(7) . 2_655
O2 Yb1 C8 22.18(7) . .
O2 Yb1 C8 87.68(7) 2_655 .
O4 Yb1 Yb1 134.94(5) . 2_655
O4 Yb1 O2 146.89(7) . .
O4 Yb1 O2 109.60(7) . 2_655
O4 Yb1 O5 72.35(7) . .
O4 Yb1 O6 138.57(6) . .
O4 Yb1 N1 108.86(8) . .
O4 Yb1 N3 74.51(7) . 2_655
O4 Yb1 C8 133.05(7) . .
O5 Yb1 Yb1 77.10(5) . 2_655
O5 Yb1 O2 74.55(6) . .
O5 Yb1 O2 84.01(7) . 2_655
O5 Yb1 O6 148.08(6) . .
O5 Yb1 N1 81.83(7) . .
O5 Yb1 N3 121.52(7) . 2_655
O5 Yb1 C8 66.35(6) . .
O6 Yb1 Yb1 73.11(5) . 2_655
O6 Yb1 N1 91.37(7) . .
O6 Yb1 N3 72.89(7) . 2_655
O6 Yb1 C8 86.80(6) . .
N1 Yb1 Yb1 98.48(5) . 2_655
N1 Yb1 N3 155.27(7) . 2_655
N1 Yb1 C8 45.07(7) . .
N3 Yb1 Yb1 95.07(5) 2_655 2_655
N3 Yb1 C8 147.70(7) 2_655 .
C8 Yb1 Yb1 54.32(5) . 2_655
C1 O1 Yb1 137.08(17) . .
Yb1 O2 Yb1 112.59(7) 2_655 .
C8 O2 Yb1 115.86(16) . .
C8 O2 Yb1 125.72(16) . 2_655
N3 O3 H3 109.5 . .
C17 O4 Yb1 139.09(17) . .
C19 O5 Yb1 137.27(17) . .
Yb1 O6 H6 117.9 . .
C26 O6 Yb1 124.13(17) . .
C26 O6 H6 117.9 . .
N2 N1 Yb1 116.77(16) . .
C7 N1 Yb1 129.10(18) . .
C7 N1 N2 113.9(2) . .
C8 N2 N1 109.6(2) . .
O3 N3 Yb1 119.31(17) . 2_655
C9 N3 Yb1 123.77(17) . 2_655
C9 N3 O3 116.6(2) . .
O1 C1 C2 119.7(2) . .
O1 C1 C6 123.0(2) . .
C2 C1 C6 117.3(3) . .
C1 C2 H2 119.1 . .
C3 C2 C1 121.8(3) . .
C3 C2 H2 119.1 . .
C2 C3 H3A 119.5 . .
C2 C3 C4 120.9(3) . .
C4 C3 H3A 119.5 . .
C3 C4 H4 120.7 . .
C5 C4 C3 118.6(3) . .
C5 C4 H4 120.7 . .
C4 C5 H5 118.9 . .
C4 C5 C6 122.3(3) . .
C6 C5 H5 118.9 . .
C1 C6 C7 124.2(3) . .
C5 C6 C1 119.0(3) . .
C5 C6 C7 116.6(3) . .
N1 C7 C6 125.6(3) . .
N1 C7 H7 117.2 . .
C6 C7 H7 117.2 . .
O2 C8 Yb1 41.96(11) . .
O2 C8 C9 115.3(2) . .
N2 C8 Yb1 85.78(15) . .
N2 C8 O2 124.9(2) . .
N2 C8 C9 119.8(2) . .
C9 C8 Yb1 149.25(17) . .
N3 C9 C8 111.2(2) . .
N3 C9 C10 125.6(2) . .
C10 C9 C8 123.1(2) . .
C9 C10 H10A 109.5 . .
C9 C10 H10B 109.5 . .
C9 C10 H10C 109.5 . .
H10A C10 H10B 109.5 . .
H10A C10 H10C 109.5 . .
H10B C10 H10C 109.5 . .
C12 C11 H11 119.6 . .
C12 C11 C16 120.7(3) . .
C16 C11 H11 119.6 . .
C11 C12 H12 120.1 . .
C13 C12 C11 119.7(3) . .
C13 C12 H12 120.1 . .
C12 C13 H13 119.9 . .
C12 C13 C14 120.3(3) . .
C14 C13 H13 119.9 . .
C13 C14 H14 119.9 . .
C13 C14 C15 120.3(3) . .
C15 C14 H14 119.9 . .
C14 C15 H15 120.0 . .
C14 C15 C16 119.9(3) . .
C16 C15 H15 120.0 . .
C11 C16 C17 118.8(3) . .
C15 C16 C11 119.1(3) . .
C15 C16 C17 122.1(3) . .
O4 C17 C16 115.6(2) . .
O4 C17 C18 123.6(2) . .
C18 C17 C16 120.8(2) . .
C17 C18 H18 118.6 . .
C19 C18 C17 122.7(2) . .
C19 C18 H18 118.6 . .
O5 C19 C18 123.7(2) . .
O5 C19 C20 115.6(2) . .
C18 C19 C20 120.7(2) . .
C21 C20 C19 121.6(3) . .
C25 C20 C19 119.2(2) . .
C25 C20 C21 119.1(3) . .
C20 C21 H21 120.1 . .
C22 C21 C20 119.8(3) . .
C22 C21 H21 120.1 . .
C21 C22 H22 119.5 . .
C23 C22 C21 121.0(3) . .
C23 C22 H22 119.5 . .
C22 C23 H23 120.3 . .
C22 C23 C24 119.5(3) . .
C24 C23 H23 120.3 . .
C23 C24 H24 119.9 . .
C23 C24 C25 120.2(3) . .
C25 C24 H24 119.9 . .
C20 C25 H25 119.8 . .
C24 C25 C20 120.4(3) . .
C24 C25 H25 119.8 . .
O6 C26 H26A 109.5 . .
O6 C26 H26B 109.5 . .
O6 C26 H26C 109.5 . .
H26A C26 H26B 109.5 . .
H26A C26 H26C 109.5 . .
H26B C26 H26C 109.5 . .

loop_
_geom_bond_atom_site_label_1
_geom_bond_atom_site_label_2
_geom_bond_distance
_geom_bond_site_symmetry_2
Yb1 Yb1 3.8445(8) 2_655
Yb1 O1 2.1809(19) .
Yb1 O2 2.3007(19) 2_655
Yb1 O2 2.3207(17) .
Yb1 O4 2.2589(19) .
Yb1 O5 2.2851(18) .
Yb1 O6 2.3775(18) .
Yb1 N1 2.400(2) .
Yb1 N3 2.447(2) 2_655
Yb1 C8 3.123(2) .
O1 C1 1.308(3) .
O2 C8 1.310(3) .
O3 H3 0.8400 .
O3 N3 1.388(3) .
O4 C17 1.266(3) .
O5 C19 1.293(3) .
O6 H6 0.9500 .
O6 C26 1.424(3) .
N1 N2 1.419(3) .
N1 C7 1.288(4) .
N2 C8 1.296(4) .
N3 C9 1.280(4) .
C1 C2 1.415(4) .
C1 C6 1.429(4) .
C2 H2 0.9500 .
C2 C3 1.376(4) .
C3 H3A 0.9500 .
C3 C4 1.394(5) .
C4 H4 0.9500 .
C4 C5 1.378(4) .
C5 H5 0.9500 .
C5 C6 1.408(4) .
C6 C7 1.449(4) .
C7 H7 0.9500 .
C8 C9 1.496(3) .
C9 C10 1.487(4) .
C10 H10A 0.9800 .
C10 H10B 0.9800 .
C10 H10C 0.9800 .
C11 H11 0.9500 .
C11 C12 1.387(4) .
C11 C16 1.391(4) .
C12 H12 0.9500 .
C12 C13 1.372(5) .
C13 H13 0.9500 .
C13 C14 1.383(5) .
C14 H14 0.9500 .
C14 C15 1.388(5) .
C15 H15 0.9500 .
C15 C16 1.389(4) .
C16 C17 1.492(4) .
C17 C18 1.409(4) .
C18 H18 0.9500 .
C18 C19 1.388(4) .
C19 C20 1.486(4) .
C20 C21 1.396(4) .
C20 C25 1.393(4) .
C21 H21 0.9500 .
C21 C22 1.386(4) .
C22 H22 0.9500 .
C22 C23 1.380(5) .
C23 H23 0.9500 .
C23 C24 1.385(5) .
C24 H24 0.9500 .
C24 C25 1.387(4) .
C25 H25 0.9500 .
C26 H26A 0.9800 .
C26 H26B 0.9800 .
C26 H26C 0.9800 .

loop_
_geom_hbond_atom_site_label_D
_geom_hbond_atom_site_label_H
_geom_hbond_atom_site_label_A
_geom_hbond_distance_DH
_geom_hbond_distance_HA
_geom_hbond_distance_DA
_geom_hbond_angle_DHA
_geom_hbond_site_symmetry_A
_geom_hbond_publ_flag
O3 H3 O1 0.84 2.33 2.972(3) 133.0 2_655 yes

loop_
_geom_torsion_atom_site_label_1
_geom_torsion_atom_site_label_2
_geom_torsion_atom_site_label_3
_geom_torsion_atom_site_label_4
_geom_torsion
_geom_torsion_site_symmetry_1
Yb1 O1 C1 C2 -164.95(19) .
Yb1 O1 C1 C6 17.6(4) .
Yb1 O2 C8 Yb1 -151.0(2) 2_655
Yb1 O2 C8 N2 -24.6(3) .
Yb1 O2 C8 N2 -175.55(18) 2_655
Yb1 O2 C8 C9 2.7(3) 2_655
Yb1 O2 C8 C9 153.69(16) .
Yb1 O4 C17 C16 176.9(2) .
Yb1 O4 C17 C18 -5.0(5) .
Yb1 O5 C19 C18 7.3(4) .
Yb1 O5 C19 C20 -174.74(18) .
Yb1 N1 N2 C8 19.2(2) .
Yb1 N1 C7 C6 -8.7(4) .
Yb1 N3 C9 C8 -2.9(3) 2_655
Yb1 N3 C9 C10 173.7(2) 2_655
Yb1 C8 C9 N3 35.7(4) .
Yb1 C8 C9 C10 -141.0(3) .
O1 C1 C2 C3 -179.6(3) .
O1 C1 C6 C5 -179.7(2) .
O1 C1 C6 C7 4.9(4) .
O2 C8 C9 N3 0.3(3) .
O2 C8 C9 C10 -176.4(2) .
O3 N3 C9 C8 -176.8(2) .
O3 N3 C9 C10 -0.1(4) .
O4 C17 C18 C19 -5.9(5) .
O5 C19 C20 C21 -147.9(3) .
O5 C19 C20 C25 28.3(4) .
N1 N2 C8 Yb1 -13.11(17) .
N1 N2 C8 O2 3.1(3) .
N1 N2 C8 C9 -175.1(2) .
N2 N1 C7 C6 177.1(2) .
N2 C8 C9 N3 178.6(2) .
N2 C8 C9 C10 1.9(4) .
C1 C2 C3 C4 -0.5(4) .
C1 C6 C7 N1 -7.6(4) .
C2 C1 C6 C5 2.8(4) .
C2 C1 C6 C7 -172.5(2) .
C2 C3 C4 C5 2.2(5) .
C3 C4 C5 C6 -1.4(5) .
C4 C5 C6 C1 -1.2(4) .
C4 C5 C6 C7 174.5(3) .
C5 C6 C7 N1 176.9(3) .
C6 C1 C2 C3 -2.1(4) .
C7 N1 N2 C8 -165.8(2) .
C11 C12 C13 C14 1.0(6) .
C11 C16 C17 O4 -24.5(4) .
C11 C16 C17 C18 157.3(3) .
C12 C11 C16 C15 -1.6(5) .
C12 C11 C16 C17 175.4(3) .
C12 C13 C14 C15 -0.6(7) .
C13 C14 C15 C16 -0.9(6) .
C14 C15 C16 C11 1.9(5) .
C14 C15 C16 C17 -175.0(3) .
C15 C16 C17 O4 152.4(3) .
C15 C16 C17 C18 -25.8(4) .
C16 C11 C12 C13 0.2(5) .
C16 C17 C18 C19 172.2(3) .
C17 C18 C19 O5 4.6(5) .
C17 C18 C19 C20 -173.2(3) .
C18 C19 C20 C21 30.1(4) .
C18 C19 C20 C25 -153.6(3) .
C19 C20 C21 C22 174.7(3) .
C19 C20 C25 C24 -175.6(3) .
C20 C21 C22 C23 1.1(6) .
C21 C20 C25 C24 0.8(5) .
C21 C22 C23 C24 0.3(6) .
C22 C23 C24 C25 -1.1(6) .
C23 C24 C25 C20 0.6(5) .
C25 C20 C21 C22 -1.6(5) .
